data_1519623
loop_
_publ_author_name
'Huang, Hai'
'Zhu, Xiaolin'
'He, Guangke'
'Liu, Qi'
'Fan, Junzhen'
'Zhu, Hongjun'

_publ_section_title
;
 Controlled Synthesis of 1,3,5-Oxadiazin-2-ones and Oxazolones through
 Regioselective Iodocyclization of Ynamides.
;
_journal_issue 10
_journal_name_full 'Organic letters'
_journal_page_first 2510
_journal_page_last 2513
_journal_paper_doi 10.1021/acs.orglett.5b01045
_journal_volume 17
_journal_year 2015
_chemical_formula_sum 'C15 H10 I N O2'
_chemical_formula_weight 363.14
_chemical_name_systematic
; 
 ? 
;
_space_group_IT_number 9
_symmetry_cell_setting monoclinic
_symmetry_space_group_name_Hall 'C -2yc'
_symmetry_space_group_name_H-M 'C 1 c 1'
_atom_sites_solution_hydrogens geom
_atom_sites_solution_primary direct
_atom_sites_solution_secondary difmap
_audit_creation_method SHELXL-97
_cell_angle_alpha 90.00
_cell_angle_beta 90.593(6)
_cell_angle_gamma 90.00
_cell_formula_units_Z 4
_cell_length_a 24.877(10)
_cell_length_b 7.087(3)
_cell_length_c 7.920(3)
_cell_measurement_reflns_used 3611
_cell_measurement_temperature 296(2)
_cell_measurement_theta_max 28.50
_cell_measurement_theta_min 2.99
_cell_volume 1396.2(10)
_computing_cell_refinement 'Bruker SAINT'
_computing_data_collection 'Bruker APEX2'
_computing_data_reduction 'Bruker SAINT'
_computing_molecular_graphics 'Bruker SHELXTL'
_computing_publication_material 'Bruker SHELXTL'
_computing_structure_refinement 'SHELXL-97 (Sheldrick, 2008)'
_computing_structure_solution 'SHELXS-97 (Sheldrick, 2008)'
_diffrn_ambient_temperature 296(2)
_diffrn_measured_fraction_theta_full 0.984
_diffrn_measured_fraction_theta_max 0.984
_diffrn_measurement_device_type 'Bruker APEX-II CCD'
_diffrn_measurement_method '\f and \w scans'
_diffrn_radiation_monochromator graphite
_diffrn_radiation_source 'fine-focus sealed tube'
_diffrn_radiation_type MoK\a
_diffrn_radiation_wavelength 0.71073
_diffrn_reflns_av_R_equivalents 0.1311
_diffrn_reflns_av_sigmaI/netI 0.0932
_diffrn_reflns_limit_h_max 29
_diffrn_reflns_limit_h_min -29
_diffrn_reflns_limit_k_max 8
_diffrn_reflns_limit_k_min -8
_diffrn_reflns_limit_l_max 7
_diffrn_reflns_limit_l_min -9
_diffrn_reflns_number 3841
_diffrn_reflns_theta_full 25.01
_diffrn_reflns_theta_max 25.01
_diffrn_reflns_theta_min 1.64
_exptl_absorpt_coefficient_mu 2.290
_exptl_absorpt_correction_T_max 0.7399
_exptl_absorpt_correction_T_min 0.5665
_exptl_absorpt_correction_type multi-scan
_exptl_absorpt_process_details sadabs
_exptl_crystal_colour 'pale yellow'
_exptl_crystal_density_diffrn 1.727
_exptl_crystal_density_method 'not measured'
_exptl_crystal_description prism
_exptl_crystal_F_000 704
_exptl_crystal_size_max 0.28
_exptl_crystal_size_mid 0.16
_exptl_crystal_size_min 0.14
_refine_diff_density_max 1.449
_refine_diff_density_min -2.896
_refine_diff_density_rms 0.281
_refine_ls_abs_structure_details 'Flack H D (1983), Acta Cryst. A39, 876-881'
_refine_ls_abs_structure_Flack 0.42(4)
_refine_ls_extinction_method none
_refine_ls_goodness_of_fit_ref 1.107
_refine_ls_hydrogen_treatment constr
_refine_ls_matrix_type full
_refine_ls_number_parameters 155
_refine_ls_number_reflns 1834
_refine_ls_number_restraints 10
_refine_ls_restrained_S_all 1.113
_refine_ls_R_factor_all 0.0822
_refine_ls_R_factor_gt 0.0773
_refine_ls_shift/su_max 0.001
_refine_ls_shift/su_mean 0.000
_refine_ls_structure_factor_coef Fsqd
_refine_ls_weighting_details 'calc w=1/[\s^2^(Fo^2^)+(0.1606P)^2^+0.5813P] where P=(Fo^2^+2Fc^2^)/3'
_refine_ls_weighting_scheme calc
_refine_ls_wR_factor_gt 0.2091
_refine_ls_wR_factor_ref 0.2199
_reflns_number_gt 1673
_reflns_number_total 1834
_reflns_threshold_expression >2sigma(I)
_cod_data_source_file ol5b01045_si_003.cif
_cod_data_source_block mo_20140904ngd_0m
_cod_depositor_comments
;
The following automatic conversions were performed:

'_symmetry_cell_setting' value 'Monoclinic' changed to 'monoclinic'
according to
/usr/data/users/saulius/crontab/automatic-downloads/rss-feeds/ACS/lib/dictionaries/cif_core.dic
dictionary named 'cif_core.dic' version 2.4.2 from 2011-04-26.

Automatic conversion script
Id: cif_fix_values 3271 2015-04-21 07:52:19Z andrius 

 Adding full bibliography for 1519623.cif.
;
_cod_original_cell_volume 1396.3(10)
_cod_original_sg_symbol_H-M 'Cc   '
_cod_database_code 1519623

loop_
_symmetry_equiv_pos_as_xyz
'x, y, z'
'x, -y, z+1/2'
'x+1/2, y+1/2, z'
'x+1/2, -y+1/2, z+1/2'

loop_
_atom_site_label
_atom_site_type_symbol
_atom_site_fract_x
_atom_site_fract_y
_atom_site_fract_z
_atom_site_U_iso_or_equiv
_atom_site_adp_type
_atom_site_occupancy
_atom_site_symmetry_multiplicity
_atom_site_calc_flag
_atom_site_refinement_flags
C1 C 0.59364(13) 0.3591(6) 0.2024(4) 0.0698(11) Uani 1 1 d .
H1 H 0.5807 0.4297 0.1116 0.084 Uiso 1 1 calc R
C2 C 0.64755(14) 0.3564(7) 0.2499(5) 0.0847(14) Uani 1 1 d .
H2 H 0.6712 0.4347 0.1927 0.102 Uiso 1 1 calc R
C3 C 0.6671(6) 0.2478(4) 0.3730(19) 0.077(4) Uani 1 1 d .
H3 H 0.7038 0.2487 0.3970 0.093 Uiso 1 1 calc R
C4 C 0.63318(13) 0.1330(6) 0.4662(5) 0.0779(12) Uani 1 1 d .
H4 H 0.6461 0.0602 0.5555 0.093 Uiso 1 1 calc R
C5 C 0.57818(13) 0.1315(6) 0.4192(5) 0.0751(13) Uani 1 1 d .
H5 H 0.5553 0.0469 0.4723 0.090 Uiso 1 1 calc R
C6 C 0.55871(15) 0.2413(3) 0.3072(7) 0.043 Uani 1 1 d D
C7 C 0.49902(12) 0.24309(16) 0.2500(4) 0.064 Uani 1 1 d DU
C8 C 0.43454(12) 0.26722(16) 0.0825(4) 0.0473(14) Uani 1 1 d R
C9 C 0.45938(12) 0.24257(16) 0.3587(4) 0.0338(14) Uani 1 1 d R
C10 C 0.32577(12) 0.3932(5) 0.2028(4) 0.0587(10) Uani 1 1 d .
H10 H 0.3404 0.4854 0.1335 0.070 Uiso 1 1 calc R
C11 C 0.27035(13) 0.3949(7) 0.2371(5) 0.0743(13) Uani 1 1 d .
H11 H 0.2469 0.4838 0.1915 0.089 Uiso 1 1 calc R
C12 C 0.2540(3) 0.2544(5) 0.3432(16) 0.067(3) Uani 1 1 d .
H12 H 0.2186 0.2621 0.3791 0.080 Uiso 1 1 calc R
C13 C 0.28128(13) 0.1127(6) 0.4002(5) 0.0720(12) Uani 1 1 d .
H13 H 0.2657 0.0165 0.4628 0.086 Uiso 1 1 calc R
C14 C 0.33529(12) 0.1141(5) 0.3615(4) 0.0590(10) Uani 1 1 d .
H14 H 0.3565 0.0139 0.3985 0.071 Uiso 1 1 calc R
C15 C 0.3589(3) 0.2533(3) 0.2726(11) 0.047(2) Uani 1 1 d .
I1 I 0.45042(6) 0.245444(15) 0.60441(12) 0.03979(9) Uani 1 1 d D
N1 N 0.4176(3) 0.2546(3) 0.2377(9) 0.0448(18) Uani 1 1 d .
O1 O 0.40564(15) 0.2768(3) -0.0387(4) 0.0711(10) Uani 1 1 d .
O2 O 0.49073(19) 0.2618(2) 0.0843(7) 0.0502(14) Uani 1 1 d .

loop_
_atom_site_aniso_label
_atom_site_aniso_U_11
_atom_site_aniso_U_22
_atom_site_aniso_U_33
_atom_site_aniso_U_23
_atom_site_aniso_U_13
_atom_site_aniso_U_12
C1 0.0599(16) 0.080(2) 0.0701(19) 0.0129(19) 0.0163(15) -0.0249(17)
C2 0.0574(18) 0.095(3) 0.102(3) 0.015(3) 0.011(2) -0.019(2)
C3 0.088(7) 0.063(6) 0.081(8) -0.0149(15) -0.012(6) -0.0025(15)
C4 0.0486(15) 0.090(3) 0.095(2) 0.015(2) -0.0255(16) -0.0011(18)
C5 0.0463(15) 0.067(2) 0.112(3) 0.006(2) -0.0063(18) -0.0005(16)
C6 0.060 0.034 0.036 0.012 0.004 0.006
C7 0.084 0.052 0.057 0.013 0.001 -0.007
C8 0.052(3) 0.0395(16) 0.051(3) -0.0176(11) 0.001(2) -0.0103(10)
C9 0.066(3) 0.022(2) 0.014(3) 0.0090(6) 0.019(2) 0.0079(8)
C10 0.0506(14) 0.064(2) 0.0620(18) 0.0168(15) 0.0042(13) 0.0094(14)
C11 0.0566(17) 0.093(3) 0.073(2) 0.006(2) -0.0108(17) 0.0174(18)
C12 0.048(3) 0.081(6) 0.071(7) -0.0091(14) 0.002(4) -0.0163(12)
C13 0.0512(15) 0.076(2) 0.089(2) 0.009(2) 0.0091(17) -0.0167(16)
C14 0.0509(15) 0.062(2) 0.0644(19) 0.0190(16) 0.0013(14) -0.0036(14)
C15 0.054(3) 0.059(4) 0.029(4) -0.0119(9) -0.002(3) -0.0026(10)
I1 0.05967(16) 0.03233(14) 0.02737(18) 0.00165(7) 0.00029(15) 0.00321(7)
N1 0.068(3) 0.045(3) 0.022(3) 0.0002(7) -0.016(3) -0.0031(8)
O1 0.068(2) 0.0775(15) 0.068(2) -0.0319(11) -0.0140(17) 0.0230(11)
O2 0.0355(18) 0.056(2) 0.059(3) -0.0045(8) 0.000(2) -0.0020(7)

loop_
_atom_type_symbol
_atom_type_description
_atom_type_scat_dispersion_real
_atom_type_scat_dispersion_imag
_atom_type_scat_source
C C 0.0033 0.0016 'International Tables Vol C Tables 4.2.6.8 and 6.1.1.4'
H H 0.0000 0.0000 'International Tables Vol C Tables 4.2.6.8 and 6.1.1.4'
N N 0.0061 0.0033 'International Tables Vol C Tables 4.2.6.8 and 6.1.1.4'
O O 0.0106 0.0060 'International Tables Vol C Tables 4.2.6.8 and 6.1.1.4'
I I -0.4742 1.8119 'International Tables Vol C Tables 4.2.6.8 and 6.1.1.4'

loop_
_geom_angle_atom_site_label_1
_geom_angle_atom_site_label_2
_geom_angle_atom_site_label_3
_geom_angle
C6 C1 C2 114.5(3)
C6 C1 H1 122.8
C2 C1 H1 122.8
C3 C2 C1 123.5(7)
C3 C2 H2 118.3
C1 C2 H2 118.3
C2 C3 C4 120.5(11)
C2 C3 H3 119.7
C4 C3 H3 119.7
C5 C4 C3 117.1(7)
C5 C4 H4 121.4
C3 C4 H4 121.4
C6 C5 C4 122.6(4)
C6 C5 H5 118.7
C4 C5 H5 118.7
C5 C6 C1 121.3(3)
C5 C6 C7 124.5(3)
C1 C6 C7 113.7(3)
O2 C7 C9 122.4(2)
O2 C7 C6 115.3(4)
C9 C7 C6 122.1(2)
O1 C8 N1 124.2(5)
O1 C8 O2 127.1(4)
N1 C8 O2 108.7(5)
C7 C9 N1 96.2(3)
C7 C9 I1 137.97(10)
N1 C9 I1 125.7(4)
C15 C10 C11 120.2(4)
C15 C10 H10 119.9
C11 C10 H10 119.9
C12 C11 C10 114.2(5)
C12 C11 H11 122.9
C10 C11 H11 122.9
C13 C12 C11 128.6(8)
C13 C12 H12 115.7
C11 C12 H12 115.7
C12 C13 C14 115.2(5)
C12 C13 H13 122.4
C14 C13 H13 122.4
C13 C14 C15 123.4(4)
C13 C14 H14 118.3
C15 C14 H14 118.3
C14 C15 C10 117.8(6)
C14 C15 N1 122.3(5)
C10 C15 N1 119.8(5)
C9 N1 C8 113.6(6)
C9 N1 C15 126.2(6)
C8 N1 C15 120.2(6)
C7 O2 C8 99.0(4)

loop_
_geom_bond_atom_site_label_1
_geom_bond_atom_site_label_2
_geom_bond_distance
C1 C6 1.469(5)
C1 C2 1.389(5)
C1 H1 0.9300
C2 C3 1.331(13)
C2 H2 0.9300
C3 C4 1.390(13)
C3 H3 0.9300
C4 C5 1.414(5)
C4 H4 0.9300
C5 C6 1.272(6)
C5 H5 0.9300
C6 C7 1.548(5)
C7 O2 1.333(7)
C7 C9 1.3159
C8 O1 1.195(5)
C8 N1 1.307(8)
C8 O2 1.398(6)
C9 N1 1.409(8)
C9 I1 1.961(3)
C10 C15 1.400(7)
C10 C11 1.408(4)
C10 H10 0.9300
C11 C12 1.367(10)
C11 H11 0.9300
C12 C13 1.290(8)
C12 H12 0.9300
C13 C14 1.381(5)
C13 H13 0.9300
C14 C15 1.350(7)
C14 H14 0.9300
C15 N1 1.488(12)
